data_1546641
loop_
_publ_author_name
'Filali Baba, Yassir'
'Kandri Rodi, Youssef'
'Jasinski, Jerry P.'
'Kaur, Manpreet'
'Ouzidan, Younes'
'Essassi, El Mokhtar'

_publ_section_title
;
 Prop-2-ynyl 2-oxo-1-(prop-2-ynyl)-1,2-dihydroquinoline-4-carboxylate
;
_journal_coeditor_code VM4026
_journal_issue 7
_journal_name_full IUCrData
_journal_page_first x171072
_journal_paper_doi 10.1107/S2414314617010720
_journal_volume 2
_journal_year 2017
_chemical_formula_iupac 'C16 H11 N O3'
_chemical_formula_moiety 'C16 H11 N O3'
_chemical_formula_sum 'C16 H11 N O3'
_chemical_formula_weight 265.26
_chemical_name_systematic
;
Prop-2-ynyl 2-oxo-1-(prop-2-ynyl)-1,2-dihydroquinoline-4-carboxylate
;
_space_group_crystal_system triclinic
_space_group_IT_number 2
_space_group_name_Hall '-P 1'
_space_group_name_H-M_alt 'P -1'
_symmetry_space_group_name_Hall '-P 1'
_symmetry_space_group_name_H-M 'P -1'
_atom_sites_solution_hydrogens geom
_atom_sites_solution_primary dual
_audit_creation_method
;
Olex2 1.2
(compiled 2017.03.28 svn.r3405 for OlexSys, GUI svn.r5337)
;
_cell_angle_alpha 91.059(11)
_cell_angle_beta 107.867(12)
_cell_angle_gamma 109.814(14)
_cell_formula_units_Z 2
_cell_length_a 7.3070(11)
_cell_length_b 8.7763(13)
_cell_length_c 11.2927(13)
_cell_measurement_reflns_used 943
_cell_measurement_temperature 293(2)
_cell_measurement_theta_max 70.1840
_cell_measurement_theta_min 4.1210
_cell_volume 642.36(18)
_computing_cell_refinement
;
CrysAlis PRO (Rigaku, 2015)
;
_computing_data_collection
;
CrysAlis PRO (Rigaku, 2015)
;
_computing_data_reduction
;
CrysAlis PRO (Rigaku, 2015)
;
_computing_molecular_graphics
;
<i>OLEX2</i> (Dolomanov <i>et al.</i>,  2009)
;
_computing_publication_material
;
<i>OLEX2</i> (Dolomanov <i>et al.</i>,  2009)
;
_computing_structure_refinement
;
SHELXL2016 (Sheldrick, 2015b)
;
_computing_structure_solution
;
SHELXT (Sheldrick, 2015a)
;
_diffrn_ambient_temperature 293(2)
_diffrn_detector_area_resol_mean 16.0416
_diffrn_measured_fraction_theta_full 0.995
_diffrn_measured_fraction_theta_max 0.974
_diffrn_measurement_device 'four-circle diffractometer'
_diffrn_measurement_device_type 'Rigaku Oxford Diffraction'
_diffrn_measurement_method '\w scans'
_diffrn_radiation_monochromator graphite
_diffrn_radiation_type CuK\a
_diffrn_radiation_wavelength 1.54184
_diffrn_reflns_av_R_equivalents 0.0278
_diffrn_reflns_limit_h_max 6
_diffrn_reflns_limit_h_min -8
_diffrn_reflns_limit_k_max 10
_diffrn_reflns_limit_k_min -10
_diffrn_reflns_limit_l_max 13
_diffrn_reflns_limit_l_min -13
_diffrn_reflns_number 3962
_diffrn_reflns_theta_full 67.684
_diffrn_reflns_theta_max 71.006
_diffrn_reflns_theta_min 4.152
_exptl_absorpt_coefficient_mu 0.788
_exptl_absorpt_correction_T_max 1.00000
_exptl_absorpt_correction_T_min 0.83249
_exptl_absorpt_correction_type multi-scan
_exptl_absorpt_process_details
;
(CrysAlis PRO; Rigaku, 2015)
;
_exptl_crystal_colour colourless
_exptl_crystal_density_diffrn 1.371
_exptl_crystal_description plate
_exptl_crystal_F_000 276
_exptl_crystal_size_max 0.4
_exptl_crystal_size_mid 0.12
_exptl_crystal_size_min 0.06
_refine_diff_density_max 0.139
_refine_diff_density_min -0.197
_refine_ls_extinction_method none
_refine_ls_goodness_of_fit_ref 1.019
_refine_ls_hydrogen_treatment constr
_refine_ls_matrix_type full
_refine_ls_number_parameters 181
_refine_ls_number_reflns 2418
_refine_ls_number_restraints 0
_refine_ls_restrained_S_all 1.019
_refine_ls_R_factor_all 0.0738
_refine_ls_R_factor_gt 0.0487
_refine_ls_shift/su_max 0.000
_refine_ls_shift/su_mean 0.000
_refine_ls_structure_factor_coef Fsqd
_refine_ls_weighting_details 'w=1/[\s^2^(Fo^2^)+(0.0621P)^2^] where P=(Fo^2^+2Fc^2^)/3'
_refine_ls_weighting_scheme calc
_refine_ls_wR_factor_gt 0.1181
_refine_ls_wR_factor_ref 0.1417
_reflns_number_gt 1624
_reflns_number_total 2418
_reflns_threshold_expression 'I > 2\s(I)'
_cod_data_source_file vm4026sup1.cif
_cod_data_source_block I
_cod_original_cell_volume 642.36(17)
_cod_database_code 1546641
_shelx_space_group_comment
;
The symmetry employed for this shelxl refinement is uniquely defined
by the following loop, which should always be used as a source of
symmetry information in preference to the above space-group names.
They are only intended as comments.
;
_shelxl_version_number 2014/6

loop_
_space_group_symop_operation_xyz
'x, y, z'
'-x, -y, -z'

loop_
_atom_site_type_symbol
_atom_site_label
_atom_site_fract_x
_atom_site_fract_y
_atom_site_fract_z
_atom_site_U_iso_or_equiv
_atom_site_adp_type
_atom_site_calc_flag
_atom_site_occupancy
O O1 0.0174(3) 0.0643(2) 0.29315(16) 0.0698(5) Uani d 1
O O2 0.3186(3) 0.4028(2) 0.79834(14) 0.0621(5) Uani d 1
O O3 0.4300(2) 0.2141(2) 0.74109(13) 0.0568(4) Uani d 1
N N1 0.0822(3) 0.3367(2) 0.32712(15) 0.0455(4) Uani d 1
C C1 0.0936(3) 0.1917(3) 0.3668(2) 0.0499(5) Uani d 1
C C2 0.1935(3) 0.1990(3) 0.5004(2) 0.0497(5) Uani d 1
H H2 0.2045 0.1041 0.5317 0.060 Uiso calc 1
C C3 0.2707(3) 0.3380(3) 0.58080(18) 0.0433(5) Uani d 1
C C4 0.2700(3) 0.4906(3) 0.53617(18) 0.0418(5) Uani d 1
C C5 0.3604(3) 0.6417(3) 0.6127(2) 0.0513(5) Uani d 1
H H5 0.4252 0.6466 0.6984 0.062 Uiso calc 1
C C6 0.3554(4) 0.7834(3) 0.5639(2) 0.0585(6) Uani d 1
H H6 0.4145 0.8827 0.6163 0.070 Uiso calc 1
C C7 0.2618(4) 0.7773(3) 0.4359(2) 0.0571(6) Uani d 1
H H7 0.2576 0.8728 0.4029 0.068 Uiso calc 1
C C8 0.1753(3) 0.6319(3) 0.3576(2) 0.0507(5) Uani d 1
H H8 0.1163 0.6300 0.2717 0.061 Uiso calc 1
C C9 0.1753(3) 0.4868(3) 0.40563(19) 0.0424(5) Uani d 1
C C10 0.3424(3) 0.3264(3) 0.71837(19) 0.0477(5) Uani d 1
C C11 0.4825(4) 0.1777(3) 0.8687(2) 0.0624(6) Uani d 1
H H11A 0.3585 0.1216 0.8886 0.075 Uiso calc 1
H H11B 0.5623 0.2777 0.9271 0.075 Uiso calc 1
C C12 0.6031(4) 0.0739(3) 0.8771(2) 0.0645(7) Uani d 1
C C13 0.7044(5) -0.0037(4) 0.8812(3) 0.0873(10) Uani d 1
H H13 0.7860 -0.0661 0.8845 0.105 Uiso calc 1
C C14 -0.0384(3) 0.3270(3) 0.19428(19) 0.0534(6) Uani d 1
H H14A -0.1455 0.2193 0.1664 0.064 Uiso calc 1
H H14B -0.1052 0.4066 0.1867 0.064 Uiso calc 1
C C15 0.0878(4) 0.3570(3) 0.1123(2) 0.0546(6) Uani d 1
C C16 0.1826(5) 0.3752(4) 0.0445(2) 0.0720(7) Uani d 1
H H16 0.2586 0.3898 -0.0098 0.086 Uiso calc 1

loop_
_atom_site_aniso_label
_atom_site_aniso_U_11
_atom_site_aniso_U_22
_atom_site_aniso_U_33
_atom_site_aniso_U_12
_atom_site_aniso_U_13
_atom_site_aniso_U_23
O1 0.0967(13) 0.0552(10) 0.0540(10) 0.0319(10) 0.0157(9) 0.0002(8)
O2 0.0823(11) 0.0796(12) 0.0427(9) 0.0450(10) 0.0278(8) 0.0133(8)
O3 0.0763(10) 0.0698(11) 0.0410(8) 0.0430(9) 0.0235(7) 0.0188(7)
N1 0.0536(10) 0.0534(11) 0.0363(9) 0.0261(9) 0.0166(7) 0.0099(8)
C1 0.0610(13) 0.0505(13) 0.0457(12) 0.0254(11) 0.0217(10) 0.0091(10)
C2 0.0652(13) 0.0503(12) 0.0453(12) 0.0298(11) 0.0241(10) 0.0160(9)
C3 0.0476(11) 0.0541(12) 0.0395(11) 0.0259(10) 0.0212(9) 0.0114(9)
C4 0.0429(10) 0.0502(12) 0.0413(11) 0.0217(9) 0.0208(8) 0.0086(9)
C5 0.0569(12) 0.0546(13) 0.0465(12) 0.0216(11) 0.0211(10) 0.0054(10)
C6 0.0689(14) 0.0478(13) 0.0650(15) 0.0197(12) 0.0323(12) 0.0053(11)
C7 0.0688(14) 0.0494(13) 0.0683(15) 0.0288(12) 0.0347(12) 0.0190(11)
C8 0.0560(12) 0.0581(14) 0.0479(12) 0.0286(11) 0.0216(10) 0.0166(10)
C9 0.0449(10) 0.0494(12) 0.0428(11) 0.0232(9) 0.0211(8) 0.0107(9)
C10 0.0551(12) 0.0552(13) 0.0405(11) 0.0254(11) 0.0199(9) 0.0131(9)
C11 0.0902(17) 0.0701(16) 0.0387(12) 0.0441(14) 0.0198(12) 0.0188(11)
C12 0.0861(17) 0.0691(16) 0.0412(12) 0.0391(15) 0.0124(12) 0.0127(11)
C13 0.114(2) 0.101(2) 0.0633(18) 0.073(2) 0.0142(16) 0.0096(16)
C14 0.0577(13) 0.0604(14) 0.0403(11) 0.0254(11) 0.0095(10) 0.0063(10)
C15 0.0749(14) 0.0583(14) 0.0374(11) 0.0346(12) 0.0161(10) 0.0088(10)
C16 0.105(2) 0.0784(19) 0.0522(15) 0.0481(17) 0.0356(15) 0.0166(13)

loop_
_atom_type_symbol
_atom_type_description
_atom_type_scat_dispersion_real
_atom_type_scat_dispersion_imag
_atom_type_scat_source
C C 0.0181 0.0091 'International Tables Vol C Tables 4.2.6.8 and 6.1.1.4'
H H 0.0000 0.0000 'International Tables Vol C Tables 4.2.6.8 and 6.1.1.4'
N N 0.0311 0.0180 'International Tables Vol C Tables 4.2.6.8 and 6.1.1.4'
O O 0.0492 0.0322 'International Tables Vol C Tables 4.2.6.8 and 6.1.1.4'

loop_
_geom_angle_atom_site_label_1
_geom_angle_atom_site_label_2
_geom_angle_atom_site_label_3
_geom_angle
C10 O3 C11 115.86(16)
C1 N1 C9 123.77(18)
C1 N1 C14 116.01(19)
C9 N1 C14 120.21(18)
O1 C1 N1 121.4(2)
O1 C1 C2 122.9(2)
N1 C1 C2 115.6(2)
C1 C2 H2 118.8
C3 C2 C1 122.5(2)
C3 C2 H2 118.8
C2 C3 C4 120.96(19)
C2 C3 C10 117.7(2)
C4 C3 C10 121.16(19)
C5 C4 C3 124.25(19)
C5 C4 C9 118.2(2)
C9 C4 C3 117.50(19)
C4 C5 H5 119.3
C6 C5 C4 121.3(2)
C6 C5 H5 119.3
C5 C6 H6 120.2
C5 C6 C7 119.6(2)
C7 C6 H6 120.2
C6 C7 H7 119.6
C8 C7 C6 120.7(2)
C8 C7 H7 119.6
C7 C8 H8 119.8
C7 C8 C9 120.5(2)
C9 C8 H8 119.8
N1 C9 C4 119.30(19)
C8 C9 N1 121.09(19)
C8 C9 C4 119.6(2)
O2 C10 O3 123.80(19)
O2 C10 C3 125.2(2)
O3 C10 C3 110.91(17)
O3 C11 H11A 110.4
O3 C11 H11B 110.4
O3 C11 C12 106.68(18)
H11A C11 H11B 108.6
C12 C11 H11A 110.4
C12 C11 H11B 110.4
C13 C12 C11 176.9(3)
C12 C13 H13 180.0
N1 C14 H14A 109.0
N1 C14 H14B 109.0
H14A C14 H14B 107.8
C15 C14 N1 112.87(18)
C15 C14 H14A 109.0
C15 C14 H14B 109.0
C16 C15 C14 177.4(3)
C15 C16 H16 180.0

loop_
_geom_bond_atom_site_label_1
_geom_bond_atom_site_label_2
_geom_bond_distance
O1 C1 1.229(3)
O2 C10 1.203(2)
O3 C10 1.336(3)
O3 C11 1.444(2)
N1 C1 1.378(3)
N1 C9 1.401(3)
N1 C14 1.472(3)
C1 C2 1.450(3)
C2 H2 0.9300
C2 C3 1.345(3)
C3 C4 1.441(3)
C3 C10 1.497(3)
C4 C5 1.399(3)
C4 C9 1.418(3)
C5 H5 0.9300
C5 C6 1.377(3)
C6 H6 0.9300
C6 C7 1.387(3)
C7 H7 0.9300
C7 C8 1.371(3)
C8 H8 0.9300
C8 C9 1.393(3)
C11 H11A 0.9700
C11 H11B 0.9700
C11 C12 1.454(3)
C12 C13 1.155(4)
C13 H13 0.9300
C14 H14A 0.9700
C14 H14B 0.9700
C14 C15 1.464(3)
C15 C16 1.161(3)
C16 H16 0.9300

loop_
_geom_hbond_atom_site_label_D
_geom_hbond_atom_site_label_H
_geom_hbond_atom_site_label_A
_geom_hbond_site_symmetry_A
_geom_hbond_distance_DH
_geom_hbond_distance_HA
_geom_hbond_distance_DA
_geom_hbond_angle_DHA
C16 H16 O2 1_554 0.93 2.34 3.214(3) 157.4

_cod_database_fobs_code 1546641
